data_7051489
_journal_name_full 'New Journal of Chemistry'
_journal_paper_doi 10.1039/a906111h
_journal_year 1999
_chemical_formula_moiety 'C12 H14 N2 O4'
_chemical_formula_sum 'C12 H14 N2 O4'
_chemical_formula_weight 250.25
_space_group_IT_number 14
_symmetry_cell_setting monoclinic
_symmetry_space_group_name_Hall '-P 2yn'
_symmetry_space_group_name_H-M 'P 1 21/n 1'
_cell_angle_alpha 90.00
_cell_angle_beta 111.610(10)
_cell_angle_gamma 90.00
_cell_formula_units_Z 4
_cell_length_a 12.720(2)
_cell_length_b 6.9540(10)
_cell_length_c 14.783(3)
_cell_measurement_temperature 293(2)
_cell_volume 1215.7(4)
_diffrn_ambient_temperature 293(2)
_exptl_crystal_density_diffrn 1.367
_cod_original_sg_symbol_H-M 'P 21/n'
_cod_database_code 7051489

loop_
_symmetry_equiv_pos_as_xyz
'x, y, z'
'-x+1/2, y+1/2, -z+1/2'
'-x, -y, -z'
'x-1/2, -y-1/2, z-1/2'

loop_
_atom_site_label
_atom_site_type_symbol
_atom_site_fract_x
_atom_site_fract_y
_atom_site_fract_z
_atom_site_U_iso_or_equiv
_atom_site_adp_type
_atom_site_occupancy
_atom_site_symmetry_multiplicity
_atom_site_calc_flag
_atom_site_refinement_flags
_atom_site_disorder_assembly
_atom_site_disorder_group
O1 O 0.21651(12) -0.1996(3) 0.07358(11) 0.0645(5) Uani 1 1 d . . .
O2 O -0.10350(14) -0.1921(3) 0.08838(11) 0.0681(5) Uani 1 1 d . . .
O3 O -0.16935(11) -0.3308(2) -0.05707(10) 0.0555(4) Uani 1 1 d . . .
O4 O 0.29323(10) -0.3212(2) -0.13844(9) 0.0424(3) Uani 1 1 d . . .
N1 N 0.10606(13) -0.2807(2) -0.10536(11) 0.0373(4) Uani 1 1 d . . .
N2 N 0.01580(12) -0.2812(2) -0.08384(11) 0.0363(4) Uani 1 1 d . . .
C1 C 0.12836(17) -0.2132(3) 0.08855(14) 0.0462(5) Uani 1 1 d . . .
C2 C 0.02264(15) -0.2488(3) 0.00604(13) 0.0383(4) Uani 1 1 d . . .
C3 C 0.1318(3) -0.1989(7) 0.19013(18) 0.0797(9) Uani 1 1 d . . .
C4 C -0.08766(16) -0.2523(3) 0.01850(14) 0.0418(5) Uani 1 1 d . . .
C5 C -0.2806(2) -0.3301(6) -0.0520(2) 0.0652(7) Uani 1 1 d . . .
C6 C 0.09611(14) -0.3084(3) -0.20176(13) 0.0333(4) Uani 1 1 d . . .
C7 C -0.00684(15) -0.3139(3) -0.27837(14) 0.0389(4) Uani 1 1 d . . .
C8 C -0.01072(16) -0.3384(3) -0.37208(14) 0.0414(5) Uani 1 1 d . . .
C9 C 0.08794(16) -0.3560(3) -0.38893(14) 0.0415(5) Uani 1 1 d . . .
C10 C 0.19201(16) -0.3499(3) -0.31325(14) 0.0386(4) Uani 1 1 d . . .
C11 C 0.19678(14) -0.3277(2) -0.21931(12) 0.0329(4) Uani 1 1 d . . .
C12 C 0.39730(17) -0.3413(3) -0.15279(18) 0.0480(5) Uani 1 1 d . . .
H1 H 0.1710(19) -0.250(3) -0.0587(17) 0.048(6) Uiso 1 1 d . . .
H31 H 0.090(3) -0.310(6) 0.204(3) 0.124(13) Uiso 1 1 d . . .
H32 H 0.214(3) -0.205(5) 0.232(3) 0.114(11) Uiso 1 1 d . . .
H33 H 0.100(3) -0.073(7) 0.207(3) 0.156(16) Uiso 1 1 d . . .
H51 H -0.277(2) -0.381(4) 0.008(2) 0.083(8) Uiso 1 1 d . . .
H52 H -0.323(2) -0.426(4) -0.102(2) 0.083(9) Uiso 1 1 d . . .
H53 H -0.310(2) -0.200(4) -0.067(2) 0.079(9) Uiso 1 1 d . . .
H7 H -0.0746(17) -0.296(3) -0.2659(14) 0.044(5) Uiso 1 1 d . . .
H8 H -0.0864(18) -0.340(3) -0.4279(16) 0.055(6) Uiso 1 1 d . . .
H9 H 0.0900(16) -0.373(3) -0.4521(15) 0.047(5) Uiso 1 1 d . . .
H10 H 0.2571(16) -0.364(3) -0.3272(13) 0.036(5) Uiso 1 1 d . . .
H121 H 0.412(2) -0.234(4) -0.1900(19) 0.070(7) Uiso 1 1 d . . .
H122 H 0.453(2) -0.344(4) -0.0888(19) 0.067(7) Uiso 1 1 d . . .
H123 H 0.4015(17) -0.467(4) -0.1842(15) 0.061(6) Uiso 1 1 d . . .

loop_
_atom_site_aniso_label
_atom_site_aniso_U_11
_atom_site_aniso_U_22
_atom_site_aniso_U_33
_atom_site_aniso_U_23
_atom_site_aniso_U_13
_atom_site_aniso_U_12
O1 0.0402(8) 0.1053(13) 0.0465(8) -0.0113(8) 0.0143(6) -0.0112(8)
O2 0.0617(10) 0.1012(13) 0.0573(9) -0.0208(9) 0.0407(8) -0.0051(9)
O3 0.0354(7) 0.0928(11) 0.0450(8) -0.0084(8) 0.0226(6) 0.0004(7)
O4 0.0296(6) 0.0584(8) 0.0404(7) -0.0018(6) 0.0142(5) -0.0005(6)
N1 0.0313(8) 0.0507(9) 0.0342(8) -0.0041(7) 0.0173(7) -0.0033(7)
N2 0.0353(8) 0.0422(8) 0.0374(8) 0.0006(7) 0.0205(6) 0.0018(6)
C1 0.0461(11) 0.0549(12) 0.0386(10) -0.0032(9) 0.0168(9) 0.0007(9)
C2 0.0421(11) 0.0423(10) 0.0356(9) -0.0009(8) 0.0200(8) 0.0023(8)
C3 0.0606(16) 0.137(3) 0.0390(12) -0.0097(16) 0.0157(12) -0.0007(19)
C4 0.0454(10) 0.0477(11) 0.0402(10) 0.0023(8) 0.0250(9) 0.0054(9)
C5 0.0389(12) 0.108(2) 0.0570(15) 0.0058(16) 0.0273(11) 0.0069(14)
C6 0.0343(9) 0.0355(9) 0.0353(9) -0.0009(7) 0.0191(7) -0.0007(7)
C7 0.0317(9) 0.0454(10) 0.0429(10) -0.0024(8) 0.0178(8) -0.0003(8)
C8 0.0376(10) 0.0489(11) 0.0371(10) -0.0023(9) 0.0131(8) -0.0038(8)
C9 0.0482(11) 0.0483(11) 0.0312(9) -0.0030(8) 0.0183(8) -0.0015(9)
C10 0.0398(10) 0.0410(10) 0.0441(10) -0.0009(8) 0.0263(8) -0.0001(8)
C11 0.0306(9) 0.0360(9) 0.0354(9) 0.0010(7) 0.0159(7) -0.0010(7)
C12 0.0313(10) 0.0540(13) 0.0601(14) -0.0105(11) 0.0186(10) -0.0013(9)

loop_
_geom_bond_atom_site_label_1
_geom_bond_atom_site_label_2
_geom_bond_distance
_geom_bond_site_symmetry_2
_geom_bond_publ_flag
O1 C1 1.224(2) . ?
O2 C4 1.198(2) . ?
O3 C4 1.331(2) . ?
O3 C5 1.445(2) . ?
O4 C11 1.362(2) . ?
O4 C12 1.423(2) . ?
N1 N2 1.2993(19) . ?
N1 C6 1.397(2) . ?
N1 H1 0.89(2) . ?
N2 C2 1.319(2) . ?
C1 C2 1.466(3) . ?
C1 C3 1.489(3) . ?
C2 C4 1.481(2) . ?
C3 H31 1.00(4) . ?
C3 H32 1.01(4) . ?
C3 H33 1.04(5) . ?
C5 H51 0.93(3) . ?
C5 H52 1.00(3) . ?
C5 H53 0.97(3) . ?
C6 C7 1.381(3) . ?
C6 C11 1.403(2) . ?
C7 C8 1.378(3) . ?
C7 H7 0.95(2) . ?
C8 C9 1.372(3) . ?
C8 H8 1.01(2) . ?
C9 C10 1.384(3) . ?
C9 H9 0.95(2) . ?
C10 C11 1.376(2) . ?
C10 H10 0.929(19) . ?
C12 H121 0.98(3) . ?
C12 H122 0.95(3) . ?
C12 H123 1.00(3) . ?

loop_
_cod_related_entry_id
_cod_related_entry_database
_cod_related_entry_code
1 ChemSpider 4540590
